data_4336261
loop_
_publ_author_name
'Andersson Arias'
'Juan Forni\'es'
'Consuelo Fortu\~no'
'Susana Ib\'a\~nez'
'Antonio Mart\'in'
'Piero Mastrorilli'
'Vito Gallo'
'Stefano Todisco'

_publ_section_title
;
 Addition of Nucleophiles to Phosphanido Derivatives of Pt(III): Formation
 of P-C, P-N, and P-O Bonds
;
_journal_name_full 'Inorganic Chemistry'
_journal_page_first 11398
_journal_page_last 11408
_journal_paper_doi 10.1021/ic401689c
_journal_volume 52
_journal_year 2013
_chemical_formula_sum 'C100 H78 F20 N O P5 Pt3'
_chemical_formula_weight 2429.75
_chemical_name_systematic
; 
 ? 
;
_space_group_IT_number 14
_symmetry_cell_setting monoclinic
_symmetry_space_group_name_Hall '-P 2ybc'
_symmetry_space_group_name_H-M 'P 1 21/c 1'
_atom_sites_solution_hydrogens geom
_atom_sites_solution_primary direct
_atom_sites_solution_secondary difmap
_audit_creation_method SHELXL-97
_cell_angle_alpha 90.00
_cell_angle_beta 90.933(3)
_cell_angle_gamma 90.00
_cell_formula_units_Z 4
_cell_length_a 13.8959(4)
_cell_length_b 20.0988(5)
_cell_length_c 32.2459(10)
_cell_measurement_reflns_used 30223
_cell_measurement_temperature 100(2)
_cell_measurement_theta_max 28.7698
_cell_measurement_theta_min 4.1606
_cell_volume 9004.8(4)
_computing_cell_refinement
;
CrysAlisPro, Agilent Technologies,
Version 1.171.35.11 (release 16-05-2011 CrysAlis171 .NET)
(compiled May 16 2011,17:55:39)
;
_computing_data_collection
;
CrysAlisPro, Agilent Technologies,
Version 1.171.35.11 (release 16-05-2011 CrysAlis171 .NET)
(compiled May 16 2011,17:55:39)
;
_computing_data_reduction
;
CrysAlisPro, Agilent Technologies,
Version 1.171.35.11 (release 16-05-2011 CrysAlis171 .NET)
(compiled May 16 2011,17:55:39)
;
_computing_structure_refinement 'SHELXL-97 (Sheldrick, 1997)'
_computing_structure_solution 'SHELXS-97 (Sheldrick, 1990)'
_diffrn_ambient_temperature 100(2)
_diffrn_detector_area_resol_mean 16.0655
_diffrn_measured_fraction_theta_full 0.995
_diffrn_measured_fraction_theta_max 0.907
_diffrn_measurement_details
;
  1 omega -101.00  -61.00   1.0000   20.0000
omega____ theta____ kappa____ phi______ frames
    -      -19.9615  179.0000 -150.0000 40

  2 omega  -67.00   13.00   1.0000   20.0000
omega____ theta____ kappa____ phi______ frames
    -      -19.9615  -77.0000 -180.0000 80

  3 omega  -28.00   84.00   1.0000   20.0000
omega____ theta____ kappa____ phi______ frames
    -       21.9928    0.0000 -180.0000 112

  4 omega  -92.00   13.00   1.0000   20.0000
omega____ theta____ kappa____ phi______ frames
    -      -19.9615  -77.0000   30.0000 105

  5 omega  -92.00   13.00   1.0000   20.0000
omega____ theta____ kappa____ phi______ frames
    -      -19.9615  -77.0000 -120.0000 105

  6 omega   48.00   96.00   1.0000   20.0000
omega____ theta____ kappa____ phi______ frames
    -       21.9928  162.0000  148.0000 48

  7 omega  -52.00   54.00   1.0000   20.0000
omega____ theta____ kappa____ phi______ frames
    -       21.9928  -37.0000   90.0000 106

;
_diffrn_measurement_device_type 'Xcalibur, Sapphire3'
_diffrn_measurement_method 'w scans'
_diffrn_orient_matrix_UB_11 0.0216441000
_diffrn_orient_matrix_UB_12 0.0245239000
_diffrn_orient_matrix_UB_13 -0.0125998000
_diffrn_orient_matrix_UB_21 -0.0292061000
_diffrn_orient_matrix_UB_22 0.0248229000
_diffrn_orient_matrix_UB_23 0.0090993000
_diffrn_orient_matrix_UB_31 0.0358068000
_diffrn_orient_matrix_UB_32 0.0053577000
_diffrn_orient_matrix_UB_33 0.0155749000
_diffrn_radiation_monochromator graphite
_diffrn_radiation_source 'Enhance (Mo) x-ray Source'
_diffrn_radiation_type MoK\a
_diffrn_radiation_wavelength 0.71073
_diffrn_reflns_av_R_equivalents 0.0485
_diffrn_reflns_av_sigmaI/netI 0.0693
_diffrn_reflns_limit_h_max 18
_diffrn_reflns_limit_h_min -18
_diffrn_reflns_limit_k_max 26
_diffrn_reflns_limit_k_min -26
_diffrn_reflns_limit_l_max 43
_diffrn_reflns_limit_l_min -42
_diffrn_reflns_number 99028
_diffrn_reflns_theta_full 25.00
_diffrn_reflns_theta_max 28.88
_diffrn_reflns_theta_min 4.17
_exptl_absorpt_coefficient_mu 4.830
_exptl_absorpt_correction_T_max 0.5949
_exptl_absorpt_correction_T_min 0.2198
_exptl_absorpt_correction_type multi-scan
_exptl_absorpt_process_details
;
CrysAlisPro, Agilent Technologies,
Version 1.171.35.11 (release 16-05-2011 CrysAlis171 .NET)
(compiled May 16 2011,17:55:39)
empirical absorption correction using spherical harmonics,
 implemented in SCALE3 ABSPACK scaling algorithm.
;
_exptl_crystal_colour yellow
_exptl_crystal_density_diffrn 1.792
_exptl_crystal_description prismatic
_exptl_crystal_F_000 4728
_exptl_crystal_size_max 0.45
_exptl_crystal_size_mid 0.21
_exptl_crystal_size_min 0.12
_refine_diff_density_max 2.022
_refine_diff_density_min -1.449
_refine_diff_density_rms 0.150
_refine_ls_extinction_method none
_refine_ls_goodness_of_fit_ref 1.031
_refine_ls_hydrogen_treatment constr
_refine_ls_matrix_type full
_refine_ls_number_parameters 1174
_refine_ls_number_reflns 21469
_refine_ls_number_restraints 36
_refine_ls_restrained_S_all 1.030
_refine_ls_R_factor_all 0.0514
_refine_ls_R_factor_gt 0.0292
_refine_ls_shift/su_max 0.003
_refine_ls_shift/su_mean 0.000
_refine_ls_structure_factor_coef Fsqd
_refine_ls_weighting_details 'calc w=1/[\s^2^(Fo^2^)+(0.0170P)^2^+0.0000P] where P=(Fo^2^+2Fc^2^)/3'
_refine_ls_weighting_scheme calc
_refine_ls_wR_factor_gt 0.0504
_refine_ls_wR_factor_ref 0.0522
_reflns_number_gt 15274
_reflns_number_total 21469
_reflns_threshold_expression >2sigma(I)
_cod_data_source_file ic401689c_si_002_4.cif
_cod_data_source_block 7'
_cod_database_code 4336261

loop_
_symmetry_equiv_pos_as_xyz
'x, y, z'
'-x, y+1/2, -z+1/2'
'-x, -y, -z'
'x, -y-1/2, z-1/2'

loop_
_atom_site_label
_atom_site_type_symbol
_atom_site_fract_x
_atom_site_fract_y
_atom_site_fract_z
_atom_site_U_iso_or_equiv
_atom_site_adp_type
_atom_site_occupancy
_atom_site_symmetry_multiplicity
_atom_site_calc_flag
_atom_site_refinement_flags
_atom_site_disorder_assembly
_atom_site_disorder_group
Pt1 Pt 0.720116(10) 0.236326(8) 0.589331(4) 0.01457(4) Uani 1 1 d . . .
Pt2 Pt 0.711349(10) 0.078183(8) 0.651516(4) 0.01406(4) Uani 1 1 d . . .
Pt3 Pt 0.789675(10) -0.046510(8) 0.657282(5) 0.01408(4) Uani 1 1 d . . .
P1 P 0.86077(7) 0.18437(5) 0.60805(3) 0.0139(2) Uani 1 1 d . . .
P2 P 0.64414(7) 0.18075(5) 0.64296(3) 0.0151(2) Uani 1 1 d . . .
P3 P 0.85180(6) 0.02879(5) 0.60784(3) 0.0132(2) Uani 1 1 d . . .
P4 P 0.63212(7) -0.00690(5) 0.67395(3) 0.0168(2) Uani 1 1 d . . .
F1 F 0.72169(15) 0.20776(12) 0.49059(7) 0.0299(6) Uani 1 1 d . . .
F2 F 0.78813(16) 0.27551(13) 0.42656(7) 0.0392(7) Uani 1 1 d . . .
F3 F 0.88594(18) 0.39245(15) 0.43851(8) 0.0570(8) Uani 1 1 d . . .
F4 F 0.91046(19) 0.44044(14) 0.51672(8) 0.0527(8) Uani 1 1 d . . .
F5 F 0.83997(16) 0.37484(11) 0.58202(7) 0.0309(6) Uani 1 1 d . . .
F6 F 0.61218(15) 0.37316(11) 0.61357(7) 0.0296(6) Uani 1 1 d . . .
F7 F 0.43964(17) 0.42283(13) 0.59142(8) 0.0430(7) Uani 1 1 d . . .
F8 F 0.32172(17) 0.35581(14) 0.53792(8) 0.0522(8) Uani 1 1 d . . .
F9 F 0.37832(15) 0.23721(12) 0.50637(7) 0.0372(6) Uani 1 1 d . . .
F10 F 0.54852(14) 0.18506(11) 0.52825(7) 0.0267(6) Uani 1 1 d . . .
F11 F 0.99156(14) -0.02626(11) 0.70300(6) 0.0244(5) Uani 1 1 d . . .
F12 F 1.16049(14) -0.08900(11) 0.69921(7) 0.0303(6) Uani 1 1 d . . .
F13 F 1.18276(14) -0.19508(12) 0.64794(7) 0.0322(6) Uani 1 1 d . . .
F14 F 1.02846(15) -0.23939(11) 0.60123(7) 0.0262(5) Uani 1 1 d . . .
F15 F 0.86013(14) -0.17668(11) 0.60398(6) 0.0230(5) Uani 1 1 d . . .
F16 F 0.82318(15) -0.07662(12) 0.75383(7) 0.0308(6) Uani 1 1 d . . .
F17 F 0.75698(16) -0.17078(14) 0.80430(8) 0.0444(7) Uani 1 1 d . . .
F18 F 0.64513(18) -0.27138(13) 0.77317(8) 0.0509(8) Uani 1 1 d . . .
F19 F 0.61222(17) -0.28023(12) 0.69034(8) 0.0465(7) Uani 1 1 d . . .
F20 F 0.67299(15) -0.18484(11) 0.63918(8) 0.0331(6) Uani 1 1 d . . .
N N 0.83830(19) 0.10637(15) 0.62198(9) 0.0136(7) Uani 1 1 d . . .
C1 C 0.7783(2) 0.2877(2) 0.53984(11) 0.0162(9) Uani 1 1 d . . .
C2 C 0.7679(3) 0.2661(2) 0.49905(12) 0.0201(9) Uani 1 1 d . . .
C3 C 0.8027(3) 0.2994(2) 0.46548(12) 0.0271(10) Uani 1 1 d . . .
C4 C 0.8519(3) 0.3576(3) 0.47129(14) 0.0357(12) Uani 1 1 d . . .
C5 C 0.8642(3) 0.3827(2) 0.51092(14) 0.0313(11) Uani 1 1 d . . .
C6 C 0.8274(3) 0.3473(2) 0.54347(13) 0.0241(10) Uani 1 1 d . . .
C7 C 0.5897(3) 0.27779(19) 0.57125(11) 0.0167(9) Uani 1 1 d . . .
C8 C 0.5569(3) 0.3376(2) 0.58560(12) 0.0210(9) Uani 1 1 d . . .
C9 C 0.4690(3) 0.3642(2) 0.57542(12) 0.0263(10) Uani 1 1 d . . .
C10 C 0.4093(3) 0.3302(2) 0.54856(13) 0.0296(11) Uani 1 1 d . . .
C11 C 0.4376(3) 0.2710(2) 0.53279(12) 0.0242(10) Uani 1 1 d . . .
C12 C 0.5264(3) 0.24570(19) 0.54420(12) 0.0194(9) Uani 1 1 d . . .
C13 C 0.9183(2) -0.09779(19) 0.65381(11) 0.0145(8) Uani 1 1 d . . .
C14 C 0.9969(3) -0.0796(2) 0.67739(11) 0.0167(8) Uani 1 1 d . . .
C15 C 1.0850(3) -0.1116(2) 0.67626(12) 0.0211(9) Uani 1 1 d . . .
C16 C 1.0965(3) -0.1651(2) 0.65022(12) 0.0208(9) Uani 1 1 d . . .
C17 C 1.0191(3) -0.18654(19) 0.62648(12) 0.0195(9) Uani 1 1 d . . .
C18 C 0.9329(3) -0.15329(19) 0.62864(11) 0.0155(9) Uani 1 1 d . . .
C19 C 0.7483(2) -0.12503(19) 0.69425(12) 0.0187(9) Uani 1 1 d . . .
C20 C 0.7704(3) -0.1261(2) 0.73674(13) 0.0240(10) Uani 1 1 d . . .
C21 C 0.7379(3) -0.1750(2) 0.76313(14) 0.0312(11) Uani 1 1 d . . .
C22 C 0.6826(3) -0.2257(2) 0.74757(15) 0.0354(12) Uani 1 1 d . . .
C23 C 0.6639(3) -0.2289(2) 0.70589(15) 0.0298(11) Uani 1 1 d . . .
C24 C 0.6966(3) -0.1791(2) 0.67991(13) 0.0243(10) Uani 1 1 d . . .
C25 C 0.9541(3) 0.18354(18) 0.56898(11) 0.0166(9) Uani 1 1 d . . .
C26 C 1.0475(3) 0.2056(2) 0.57593(12) 0.0217(9) Uani 1 1 d . . .
H26 H 1.0679 0.2177 0.6032 0.026 Uiso 1 1 calc R . .
C27 C 1.1117(3) 0.2103(2) 0.54331(13) 0.0281(11) Uani 1 1 d . . .
H27 H 1.1757 0.2253 0.5484 0.034 Uiso 1 1 calc R . .
C28 C 1.0826(3) 0.1930(2) 0.50351(13) 0.0247(10) Uani 1 1 d . . .
H28 H 1.1258 0.1976 0.4811 0.030 Uiso 1 1 calc R . .
C29 C 0.9906(3) 0.16907(19) 0.49641(12) 0.0209(9) Uani 1 1 d . . .
H29 H 0.9708 0.1558 0.4693 0.025 Uiso 1 1 calc R . .
C30 C 0.9275(3) 0.16451(18) 0.52893(12) 0.0182(9) Uani 1 1 d . . .
H30 H 0.8644 0.1480 0.5238 0.022 Uiso 1 1 calc R . .
C31 C 0.9205(2) 0.22060(19) 0.65380(11) 0.0160(9) Uani 1 1 d . . .
C32 C 0.9574(3) 0.2849(2) 0.65212(12) 0.0227(10) Uani 1 1 d . . .
H32 H 0.9543 0.3089 0.6268 0.027 Uiso 1 1 calc R . .
C33 C 0.9989(3) 0.3144(2) 0.68725(13) 0.0265(10) Uani 1 1 d . . .
H33 H 1.0258 0.3578 0.6855 0.032 Uiso 1 1 calc R . .
C34 C 1.0011(3) 0.2811(2) 0.72423(13) 0.0290(11) Uani 1 1 d . . .
H34 H 1.0287 0.3014 0.7482 0.035 Uiso 1 1 calc R . .
C35 C 0.9628(3) 0.2173(2) 0.72663(12) 0.0245(10) Uani 1 1 d . . .
H35 H 0.9633 0.1944 0.7524 0.029 Uiso 1 1 calc R . .
C36 C 0.9239(2) 0.1872(2) 0.69167(11) 0.0196(9) Uani 1 1 d . . .
H36 H 0.8992 0.1432 0.6935 0.024 Uiso 1 1 calc R . .
C37 C 0.5140(2) 0.17253(19) 0.63313(11) 0.0166(9) Uani 1 1 d . . .
C38 C 0.4794(3) 0.1171(2) 0.61191(11) 0.0188(9) Uani 1 1 d . . .
H38 H 0.5221 0.0821 0.6050 0.023 Uiso 1 1 calc R . .
C39 C 0.3818(3) 0.1126(2) 0.60072(11) 0.0226(10) Uani 1 1 d . . .
H39 H 0.3586 0.0746 0.5861 0.027 Uiso 1 1 calc R . .
C40 C 0.3199(3) 0.1627(2) 0.61073(12) 0.0248(10) Uani 1 1 d . . .
H40 H 0.2535 0.1592 0.6035 0.030 Uiso 1 1 calc R . .
C41 C 0.3538(3) 0.2184(2) 0.63131(12) 0.0243(10) Uani 1 1 d . . .
H41 H 0.3108 0.2536 0.6378 0.029 Uiso 1 1 calc R . .
C42 C 0.4504(3) 0.2233(2) 0.64263(12) 0.0211(9) Uani 1 1 d . . .
H42 H 0.4731 0.2617 0.6570 0.025 Uiso 1 1 calc R . .
C43 C 0.6485(2) 0.2282(2) 0.69122(11) 0.0180(9) Uani 1 1 d . . .
C44 C 0.7079(3) 0.2842(2) 0.69496(12) 0.0223(10) Uani 1 1 d . . .
H44 H 0.7437 0.2989 0.6718 0.027 Uiso 1 1 calc R . .
C45 C 0.7146(3) 0.3183(2) 0.73211(13) 0.0306(11) Uani 1 1 d . . .
H45 H 0.7553 0.3561 0.7343 0.037 Uiso 1 1 calc R . .
C46 C 0.6629(3) 0.2982(2) 0.76604(13) 0.0326(11) Uani 1 1 d . . .
H46 H 0.6686 0.3217 0.7915 0.039 Uiso 1 1 calc R . .
C47 C 0.6027(3) 0.2434(2) 0.76263(13) 0.0308(11) Uani 1 1 d . . .
H47 H 0.5660 0.2296 0.7857 0.037 Uiso 1 1 calc R . .
C48 C 0.5962(3) 0.2086(2) 0.72515(12) 0.0236(10) Uani 1 1 d . . .
H48 H 0.5551 0.1709 0.7230 0.028 Uiso 1 1 calc R . .
C49 C 0.9777(2) 0.01805(18) 0.59382(11) 0.0137(8) Uani 1 1 d . . .
C50 C 1.0472(2) 0.03991(19) 0.62238(11) 0.0178(9) Uani 1 1 d . . .
H50 H 1.0280 0.0614 0.6472 0.021 Uiso 1 1 calc R . .
C51 C 1.1441(3) 0.03051(19) 0.61481(12) 0.0212(9) Uani 1 1 d . . .
H51 H 1.1911 0.0453 0.6344 0.025 Uiso 1 1 calc R . .
C52 C 1.1721(3) -0.0002(2) 0.57878(12) 0.0221(10) Uani 1 1 d . . .
H52 H 1.2385 -0.0076 0.5739 0.026 Uiso 1 1 calc R . .
C53 C 1.1040(3) -0.0204(2) 0.54983(12) 0.0208(9) Uani 1 1 d . . .
H53 H 1.1237 -0.0399 0.5245 0.025 Uiso 1 1 calc R . .
C54 C 1.0067(2) -0.01222(19) 0.55767(11) 0.0175(9) Uani 1 1 d . . .
H54 H 0.9599 -0.0275 0.5381 0.021 Uiso 1 1 calc R . .
C55 C 0.7795(2) 0.01066(19) 0.56119(11) 0.0140(8) Uani 1 1 d . . .
C56 C 0.7149(2) 0.05863(19) 0.54585(11) 0.0158(9) Uani 1 1 d . . .
H56 H 0.7169 0.1027 0.5564 0.019 Uiso 1 1 calc R . .
C57 C 0.6480(3) 0.0417(2) 0.51513(11) 0.0207(9) Uani 1 1 d . . .
H57 H 0.6043 0.0742 0.5047 0.025 Uiso 1 1 calc R . .
C58 C 0.6447(3) -0.0224(2) 0.49974(12) 0.0233(10) Uani 1 1 d . . .
H58 H 0.5976 -0.0341 0.4793 0.028 Uiso 1 1 calc R . .
C59 C 0.7100(3) -0.0696(2) 0.51403(11) 0.0203(9) Uani 1 1 d . . .
H59 H 0.7095 -0.1132 0.5026 0.024 Uiso 1 1 calc R . .
C60 C 0.7757(2) -0.0532(2) 0.54483(11) 0.0177(9) Uani 1 1 d . . .
H60 H 0.8191 -0.0861 0.5550 0.021 Uiso 1 1 calc R . .
C61 C 0.5372(3) -0.04676(19) 0.64323(12) 0.0180(9) Uani 1 1 d . . .
C62 C 0.4426(3) -0.0499(2) 0.65576(12) 0.0216(9) Uani 1 1 d . . .
H62 H 0.4252 -0.0314 0.6817 0.026 Uiso 1 1 calc R . .
C63 C 0.3730(3) -0.0798(2) 0.63096(13) 0.0273(10) Uani 1 1 d . . .
H63 H 0.3084 -0.0821 0.6401 0.033 Uiso 1 1 calc R . .
C64 C 0.3967(3) -0.1063(2) 0.59312(13) 0.0308(11) Uani 1 1 d . . .
H64 H 0.3489 -0.1274 0.5763 0.037 Uiso 1 1 calc R . .
C65 C 0.4899(3) -0.1019(2) 0.57983(13) 0.0292(11) Uani 1 1 d . . .
H65 H 0.5060 -0.1192 0.5534 0.035 Uiso 1 1 calc R . .
C66 C 0.5596(3) -0.0730(2) 0.60417(12) 0.0247(10) Uani 1 1 d . . .
H66 H 0.6238 -0.0706 0.5946 0.030 Uiso 1 1 calc R . .
C67 C 0.5967(2) -0.0179(2) 0.72734(12) 0.0195(9) Uani 1 1 d . . .
C68 C 0.5492(3) -0.0739(2) 0.74170(13) 0.0253(10) Uani 1 1 d . . .
H68 H 0.5337 -0.1089 0.7230 0.030 Uiso 1 1 calc R . .
C69 C 0.5243(3) -0.0793(3) 0.78308(14) 0.0346(12) Uani 1 1 d . . .
H69 H 0.4916 -0.1177 0.7926 0.041 Uiso 1 1 calc R . .
C70 C 0.5475(3) -0.0282(3) 0.81032(14) 0.0438(15) Uani 1 1 d . . .
H70 H 0.5306 -0.0317 0.8387 0.053 Uiso 1 1 calc R . .
C71 C 0.5946(3) 0.0273(3) 0.79659(13) 0.0391(13) Uani 1 1 d . . .
H71 H 0.6108 0.0620 0.8155 0.047 Uiso 1 1 calc R . .
C72 C 0.6186(3) 0.0330(2) 0.75531(12) 0.0262(11) Uani 1 1 d . . .
H72 H 0.6502 0.0720 0.7459 0.031 Uiso 1 1 calc R . .
P5 P 0.12927(7) 0.04895(6) 0.82920(3) 0.0238(3) Uani 1 1 d . . .
C73 C 0.1685(3) 0.0895(2) 0.87596(12) 0.0258(10) Uani 1 1 d . . .
C74 C 0.1296(3) 0.0691(2) 0.91297(14) 0.0398(12) Uani 1 1 d . . .
H74 H 0.0895 0.0309 0.9140 0.048 Uiso 1 1 calc R . .
C75 C 0.1502(4) 0.1054(3) 0.94886(14) 0.0522(15) Uani 1 1 d . . .
H75 H 0.1227 0.0923 0.9744 0.063 Uiso 1 1 calc R . .
C76 C 0.2099(3) 0.1600(2) 0.94768(14) 0.0406(13) Uani 1 1 d . . .
H76 H 0.2236 0.1841 0.9724 0.049 Uiso 1 1 calc R . .
C77 C 0.2500(3) 0.1798(2) 0.91080(14) 0.0371(12) Uani 1 1 d . . .
H77 H 0.2928 0.2166 0.9101 0.044 Uiso 1 1 calc R . .
C78 C 0.2271(3) 0.1453(2) 0.87486(14) 0.0314(11) Uani 1 1 d . . .
H78 H 0.2518 0.1600 0.8491 0.038 Uiso 1 1 calc R . .
C79 C 0.2029(3) 0.0693(2) 0.78579(12) 0.0229(9) Uani 1 1 d . . .
C80 C 0.2972(3) 0.0455(2) 0.78500(13) 0.0305(11) Uani 1 1 d . . .
H80 H 0.3234 0.0223 0.8082 0.037 Uiso 1 1 calc R . .
C81 C 0.3520(3) 0.0558(2) 0.75053(13) 0.0327(11) Uani 1 1 d . . .
H81 H 0.4164 0.0399 0.7501 0.039 Uiso 1 1 calc R . .
C82 C 0.3147(3) 0.0887(2) 0.71692(13) 0.0281(10) Uani 1 1 d . . .
H82 H 0.3527 0.0948 0.6930 0.034 Uiso 1 1 calc R . .
C83 C 0.2226(3) 0.1130(2) 0.71763(13) 0.0302(11) Uani 1 1 d . . .
H83 H 0.1972 0.1363 0.6943 0.036 Uiso 1 1 calc R . .
C84 C 0.1667(3) 0.1037(2) 0.75195(12) 0.0260(10) Uani 1 1 d . . .
H84 H 0.1031 0.1209 0.7524 0.031 Uiso 1 1 calc R . .
C85 C 0.0079(3) 0.0751(2) 0.81865(12) 0.0206(9) Uani 1 1 d . . .
C86 C -0.0348(3) 0.1250(2) 0.84133(12) 0.0254(10) Uani 1 1 d . . .
H86 H -0.0005 0.1447 0.8639 0.031 Uiso 1 1 calc R . .
C87 C -0.1263(3) 0.1464(2) 0.83156(13) 0.0278(10) Uani 1 1 d . . .
H87 H -0.1559 0.1798 0.8478 0.033 Uiso 1 1 calc R . .
C88 C -0.1754(3) 0.1192(2) 0.79800(13) 0.0319(11) Uani 1 1 d . . .
H88 H -0.2377 0.1351 0.7907 0.038 Uiso 1 1 calc R . .
C89 C -0.1343(3) 0.0690(2) 0.77507(13) 0.0293(11) Uani 1 1 d . . .
H89 H -0.1684 0.0503 0.7521 0.035 Uiso 1 1 calc R . .
C90 C -0.0439(3) 0.0462(2) 0.78553(12) 0.0261(10) Uani 1 1 d . . .
H90 H -0.0163 0.0108 0.7703 0.031 Uiso 1 1 calc R . .
C91 C 0.1370(3) -0.0393(2) 0.83544(14) 0.0366(12) Uani 1 1 d . . .
H91A H 0.0978 -0.0531 0.8589 0.055 Uiso 1 1 calc R . .
H91B H 0.2042 -0.0520 0.8407 0.055 Uiso 1 1 calc R . .
H91C H 0.1134 -0.0613 0.8101 0.055 Uiso 1 1 calc R . .
O O 0.9479(3) 0.5440(2) 0.37998(14) 0.0959(16) Uani 1 1 d . A .
C92 C 0.8715(4) 0.5530(2) 0.39312(15) 0.0396(12) Uani 1 1 d . . .
C93 C 0.7816(3) 0.5317(3) 0.37361(18) 0.075(2) Uani 1 1 d . A .
H93A H 0.7943 0.5146 0.3458 0.113 Uiso 1 1 calc R . .
H93B H 0.7374 0.5696 0.3716 0.113 Uiso 1 1 calc R . .
H93C H 0.7525 0.4966 0.3903 0.113 Uiso 1 1 calc R . .
C94 C 0.8718(16) 0.6094(9) 0.4259(7) 0.103(7) Uani 0.50 1 d P A 1
H94A H 0.9384 0.6211 0.4332 0.155 Uiso 0.50 1 calc PR A 1
H94B H 0.8385 0.5943 0.4507 0.155 Uiso 0.50 1 calc PR A 1
H94C H 0.8388 0.6485 0.4144 0.155 Uiso 0.50 1 calc PR A 1
C94' C 0.8705(17) 0.5620(9) 0.4383(7) 0.103(7) Uani 0.50 1 d P A 2
H94D H 0.9344 0.5762 0.4481 0.155 Uiso 0.50 1 calc PR A 2
H94E H 0.8535 0.5199 0.4516 0.155 Uiso 0.50 1 calc PR A 2
H94F H 0.8229 0.5960 0.4453 0.155 Uiso 0.50 1 calc PR A 2
C95 C 0.5628(5) 0.3089(4) 0.3819(2) 0.123(3) Uani 1 1 d U . .
H95A H 0.5354 0.2662 0.3731 0.185 Uiso 1 1 calc R . .
H95B H 0.6318 0.3096 0.3761 0.185 Uiso 1 1 calc R . .
H95C H 0.5306 0.3451 0.3667 0.185 Uiso 1 1 calc R . .
C96 C 0.5486(5) 0.3177(4) 0.4264(2) 0.110(3) Uani 1 1 d U . .
H96A H 0.5827 0.2834 0.4430 0.133 Uiso 1 1 calc R . .
H96B H 0.4795 0.3181 0.4335 0.133 Uiso 1 1 calc R . .
C97 C 0.5969(5) 0.3898(4) 0.4317(2) 0.117(3) Uani 1 1 d U . .
H97A H 0.5601 0.4229 0.4152 0.141 Uiso 1 1 calc R . .
H97B H 0.6636 0.3887 0.4214 0.141 Uiso 1 1 calc R . .
C98 C 0.5979(4) 0.4113(3) 0.48078(18) 0.0718(18) Uani 1 1 d U . .
H98A H 0.5303 0.4142 0.4899 0.086 Uiso 1 1 calc R . .
H98B H 0.6290 0.3750 0.4969 0.086 Uiso 1 1 calc R . .
C99 C 0.6477(5) 0.4760(4) 0.4925(2) 0.098(2) Uani 1 1 d U . .
H99A H 0.7166 0.4725 0.4856 0.118 Uiso 1 1 calc R . .
H99B H 0.6196 0.5124 0.4755 0.118 Uiso 1 1 calc R . .
C100 C 0.6400(4) 0.4945(3) 0.5376(2) 0.091(2) Uani 1 1 d U . .
H10A H 0.6745 0.5362 0.5428 0.136 Uiso 1 1 calc R . .
H10B H 0.6684 0.4591 0.5548 0.136 Uiso 1 1 calc R . .
H10C H 0.5721 0.5000 0.5446 0.136 Uiso 1 1 calc R . .

loop_
_atom_site_aniso_label
_atom_site_aniso_U_11
_atom_site_aniso_U_22
_atom_site_aniso_U_33
_atom_site_aniso_U_23
_atom_site_aniso_U_13
_atom_site_aniso_U_12
Pt1 0.01373(7) 0.01705(8) 0.01287(8) -0.00071(7) -0.00163(6) 0.00356(7)
Pt2 0.01135(7) 0.01748(8) 0.01336(8) -0.00070(7) 0.00071(6) 0.00236(7)
Pt3 0.01198(7) 0.01567(8) 0.01463(8) 0.00063(7) 0.00133(6) 0.00136(6)
P1 0.0128(5) 0.0155(6) 0.0134(5) -0.0006(4) 0.0000(4) 0.0019(4)
P2 0.0130(5) 0.0198(6) 0.0125(5) -0.0021(4) -0.0019(4) 0.0014(4)
P3 0.0115(5) 0.0152(6) 0.0129(5) 0.0000(4) 0.0003(4) 0.0016(4)
P4 0.0132(5) 0.0200(6) 0.0173(6) 0.0009(5) 0.0008(4) 0.0032(4)
F1 0.0357(14) 0.0333(15) 0.0207(13) -0.0059(11) -0.0023(11) 0.0000(12)
F2 0.0361(14) 0.067(2) 0.0143(13) -0.0006(13) 0.0051(11) 0.0095(14)
F3 0.0543(18) 0.083(2) 0.0341(17) 0.0227(16) 0.0163(14) -0.0154(16)
F4 0.0580(18) 0.051(2) 0.0496(18) 0.0135(15) 0.0014(14) -0.0306(15)
F5 0.0383(14) 0.0283(15) 0.0260(14) -0.0031(11) -0.0053(11) -0.0041(12)
F6 0.0323(13) 0.0264(14) 0.0296(14) -0.0057(11) -0.0129(11) 0.0092(11)
F7 0.0421(15) 0.0414(17) 0.0449(17) -0.0176(14) -0.0155(13) 0.0268(13)
F8 0.0329(15) 0.064(2) 0.0588(19) -0.0156(16) -0.0216(14) 0.0284(14)
F9 0.0304(14) 0.0419(16) 0.0386(16) -0.0083(13) -0.0191(12) 0.0069(12)
F10 0.0256(12) 0.0274(14) 0.0268(14) -0.0069(11) -0.0066(10) 0.0086(11)
F11 0.0243(12) 0.0272(14) 0.0215(13) -0.0084(11) -0.0037(10) 0.0037(11)
F12 0.0197(12) 0.0355(16) 0.0355(15) -0.0028(12) -0.0119(11) 0.0025(11)
F13 0.0169(12) 0.0327(15) 0.0469(16) -0.0030(12) -0.0010(11) 0.0100(11)
F14 0.0266(12) 0.0207(13) 0.0314(14) -0.0070(11) 0.0038(10) 0.0071(11)
F15 0.0222(12) 0.0216(13) 0.0249(13) -0.0042(10) -0.0048(10) 0.0012(10)
F16 0.0291(13) 0.0394(16) 0.0239(13) 0.0065(12) -0.0012(11) -0.0032(12)
F17 0.0383(15) 0.064(2) 0.0308(16) 0.0284(14) 0.0042(12) 0.0050(14)
F18 0.0485(16) 0.0356(17) 0.069(2) 0.0316(15) 0.0253(15) 0.0039(14)
F19 0.0388(15) 0.0257(16) 0.076(2) -0.0071(14) 0.0233(14) -0.0093(13)
F20 0.0293(13) 0.0290(15) 0.0412(16) -0.0068(12) 0.0128(12) -0.0058(11)
N 0.0089(15) 0.0159(18) 0.0161(17) -0.0039(14) 0.0026(13) 0.0027(13)
C1 0.0130(19) 0.023(2) 0.012(2) -0.0004(17) -0.0004(16) 0.0106(17)
C2 0.0141(19) 0.025(2) 0.021(2) 0.000(2) -0.0038(17) 0.0048(19)
C3 0.023(2) 0.045(3) 0.013(2) 0.003(2) 0.0025(18) 0.009(2)
C4 0.029(3) 0.054(3) 0.025(3) 0.015(2) 0.008(2) -0.001(2)
C5 0.030(2) 0.034(3) 0.030(3) 0.009(2) 0.002(2) -0.007(2)
C6 0.019(2) 0.033(3) 0.021(2) 0.000(2) -0.0031(18) 0.004(2)
C7 0.018(2) 0.015(2) 0.017(2) 0.0030(17) 0.0007(17) 0.0057(17)
C8 0.023(2) 0.025(2) 0.015(2) 0.0007(19) -0.0060(18) 0.0015(19)
C9 0.030(2) 0.026(3) 0.023(2) -0.005(2) -0.004(2) 0.015(2)
C10 0.023(2) 0.038(3) 0.027(3) 0.001(2) -0.009(2) 0.013(2)
C11 0.022(2) 0.031(3) 0.020(2) -0.001(2) -0.0075(18) 0.003(2)
C12 0.020(2) 0.019(2) 0.019(2) -0.0005(18) -0.0004(17) 0.0055(18)
C13 0.0126(18) 0.019(2) 0.012(2) 0.0059(17) 0.0032(16) 0.0007(16)
C14 0.021(2) 0.018(2) 0.010(2) 0.0000(18) 0.0005(16) 0.0030(18)
C15 0.014(2) 0.028(3) 0.021(2) 0.0050(19) -0.0029(17) 0.0000(18)
C16 0.015(2) 0.020(2) 0.027(2) 0.0044(19) 0.0007(18) 0.0060(18)
C17 0.025(2) 0.017(2) 0.017(2) 0.0027(18) 0.0059(18) 0.0041(18)
C18 0.016(2) 0.013(2) 0.017(2) 0.0045(17) -0.0007(17) -0.0008(17)
C19 0.0139(19) 0.012(2) 0.031(3) 0.0026(18) 0.0087(18) 0.0044(17)
C20 0.017(2) 0.024(3) 0.031(3) 0.011(2) 0.0081(19) 0.0053(19)
C21 0.023(2) 0.036(3) 0.034(3) 0.014(2) 0.010(2) 0.007(2)
C22 0.031(3) 0.030(3) 0.046(3) 0.019(2) 0.019(2) 0.010(2)
C23 0.019(2) 0.019(3) 0.052(3) 0.000(2) 0.013(2) -0.0023(19)
C24 0.019(2) 0.025(3) 0.029(3) -0.002(2) 0.0073(19) 0.0082(19)
C25 0.016(2) 0.013(2) 0.020(2) 0.0033(17) -0.0009(17) 0.0057(17)
C26 0.017(2) 0.025(2) 0.022(2) 0.0030(19) -0.0015(18) 0.0041(18)
C27 0.015(2) 0.037(3) 0.033(3) 0.007(2) 0.0037(19) -0.0019(19)
C28 0.026(2) 0.025(3) 0.024(2) 0.0064(19) 0.0124(19) 0.0066(19)
C29 0.024(2) 0.019(2) 0.019(2) 0.0007(18) 0.0051(18) 0.0025(19)
C30 0.017(2) 0.014(2) 0.024(2) 0.0011(18) 0.0020(17) -0.0001(17)
C31 0.0108(18) 0.020(2) 0.018(2) 0.0000(17) 0.0006(16) 0.0043(16)
C32 0.021(2) 0.022(2) 0.025(2) 0.0005(19) -0.0055(18) 0.0016(19)
C33 0.021(2) 0.020(2) 0.039(3) -0.008(2) -0.010(2) 0.0009(19)
C34 0.024(2) 0.035(3) 0.028(3) -0.015(2) -0.0082(19) 0.006(2)
C35 0.025(2) 0.032(3) 0.017(2) -0.0018(19) -0.0058(18) 0.006(2)
C36 0.018(2) 0.021(2) 0.020(2) -0.0036(18) 0.0001(17) 0.0033(18)
C37 0.015(2) 0.022(2) 0.012(2) 0.0011(17) 0.0012(16) 0.0004(17)
C38 0.018(2) 0.021(2) 0.017(2) 0.0012(18) -0.0008(17) 0.0025(18)
C39 0.021(2) 0.030(3) 0.016(2) -0.0049(19) -0.0040(18) -0.006(2)
C40 0.012(2) 0.043(3) 0.020(2) 0.006(2) -0.0031(17) -0.001(2)
C41 0.017(2) 0.034(3) 0.022(2) 0.002(2) 0.0009(18) 0.0095(19)
C42 0.019(2) 0.023(2) 0.022(2) -0.0021(18) -0.0024(18) 0.0014(18)
C43 0.0150(19) 0.024(2) 0.015(2) -0.0022(18) -0.0039(16) 0.0072(18)
C44 0.022(2) 0.023(2) 0.022(2) -0.0060(19) -0.0012(18) 0.0030(19)
C45 0.025(2) 0.033(3) 0.033(3) -0.014(2) -0.002(2) -0.005(2)
C46 0.031(2) 0.044(3) 0.023(3) -0.017(2) -0.006(2) 0.004(2)
C47 0.026(2) 0.048(3) 0.018(2) -0.002(2) 0.0051(19) 0.003(2)
C48 0.019(2) 0.027(3) 0.025(2) -0.005(2) -0.0018(18) -0.0010(19)
C49 0.0100(18) 0.016(2) 0.015(2) 0.0042(17) 0.0009(16) 0.0024(16)
C50 0.017(2) 0.021(2) 0.016(2) -0.0032(18) 0.0007(17) -0.0011(17)
C51 0.017(2) 0.028(3) 0.019(2) 0.0009(19) -0.0037(17) -0.0041(18)
C52 0.0112(19) 0.026(2) 0.029(3) 0.004(2) 0.0051(18) 0.0024(18)
C53 0.020(2) 0.027(2) 0.016(2) -0.0058(18) 0.0055(17) -0.0011(19)
C54 0.0127(18) 0.023(2) 0.017(2) -0.0024(18) -0.0024(16) -0.0008(17)
C55 0.0092(18) 0.017(2) 0.016(2) -0.0007(17) 0.0041(16) -0.0010(16)
C56 0.0173(19) 0.014(2) 0.016(2) -0.0061(16) -0.0004(16) 0.0009(17)
C57 0.017(2) 0.028(3) 0.016(2) -0.0003(19) -0.0046(17) 0.0019(19)
C58 0.0112(19) 0.041(3) 0.017(2) -0.010(2) -0.0023(17) -0.0009(19)
C59 0.021(2) 0.021(2) 0.019(2) -0.0056(18) 0.0048(18) -0.0066(18)
C60 0.0139(19) 0.023(2) 0.016(2) 0.0024(18) 0.0024(16) 0.0012(18)
C61 0.018(2) 0.017(2) 0.019(2) 0.0029(18) 0.0002(17) 0.0002(18)
C62 0.018(2) 0.023(2) 0.024(2) 0.0050(19) 0.0034(18) 0.0035(18)
C63 0.012(2) 0.036(3) 0.034(3) 0.007(2) -0.0008(19) -0.001(2)
C64 0.025(2) 0.037(3) 0.030(3) 0.002(2) -0.004(2) -0.007(2)
C65 0.026(2) 0.041(3) 0.021(2) -0.004(2) -0.0012(19) -0.002(2)
C66 0.018(2) 0.034(3) 0.023(2) 0.003(2) 0.0041(18) -0.006(2)
C67 0.0108(18) 0.030(3) 0.018(2) 0.0041(19) 0.0004(16) 0.0080(18)
C68 0.016(2) 0.029(3) 0.031(3) 0.008(2) 0.0022(18) 0.0103(19)
C69 0.020(2) 0.050(3) 0.034(3) 0.022(3) 0.004(2) 0.009(2)
C70 0.023(2) 0.092(5) 0.017(3) 0.017(3) 0.002(2) 0.009(3)
C71 0.025(2) 0.076(4) 0.016(2) -0.005(2) 0.002(2) -0.005(3)
C72 0.013(2) 0.049(3) 0.017(2) -0.001(2) -0.0001(17) 0.002(2)
P5 0.0229(6) 0.0262(6) 0.0222(6) 0.0007(5) -0.0009(5) 0.0011(5)
C73 0.024(2) 0.031(3) 0.021(2) 0.001(2) -0.0052(19) 0.002(2)
C74 0.046(3) 0.046(3) 0.027(3) 0.004(2) -0.005(2) -0.020(3)
C75 0.063(4) 0.075(4) 0.019(3) 0.005(3) -0.001(3) -0.014(3)
C76 0.055(3) 0.038(3) 0.028(3) -0.006(2) -0.018(2) 0.006(3)
C77 0.049(3) 0.025(3) 0.037(3) -0.004(2) -0.009(2) -0.008(2)
C78 0.039(3) 0.026(3) 0.029(3) 0.005(2) -0.002(2) -0.001(2)
C79 0.025(2) 0.022(2) 0.022(2) -0.0038(19) 0.0012(18) 0.0020(19)
C80 0.029(2) 0.038(3) 0.025(3) 0.002(2) -0.001(2) 0.013(2)
C81 0.026(2) 0.040(3) 0.032(3) -0.003(2) 0.006(2) 0.012(2)
C82 0.033(2) 0.031(3) 0.021(2) -0.005(2) 0.008(2) 0.001(2)
C83 0.036(3) 0.033(3) 0.022(2) 0.005(2) -0.003(2) 0.003(2)
C84 0.019(2) 0.031(3) 0.028(3) 0.002(2) -0.0008(19) 0.0051(19)
C85 0.020(2) 0.023(2) 0.019(2) -0.0039(19) -0.0009(17) -0.0033(19)
C86 0.026(2) 0.032(3) 0.018(2) -0.006(2) -0.0018(18) -0.004(2)
C87 0.024(2) 0.033(3) 0.027(3) -0.008(2) 0.005(2) 0.006(2)
C88 0.017(2) 0.042(3) 0.037(3) -0.004(2) -0.002(2) 0.004(2)
C89 0.023(2) 0.036(3) 0.029(3) -0.007(2) -0.0024(19) -0.006(2)
C90 0.028(2) 0.028(3) 0.023(2) -0.007(2) 0.0031(19) -0.001(2)
C91 0.033(3) 0.036(3) 0.040(3) 0.003(2) -0.001(2) -0.004(2)
O 0.041(2) 0.129(4) 0.119(4) -0.054(3) 0.019(2) -0.006(3)
C92 0.042(3) 0.044(3) 0.033(3) 0.002(2) 0.013(2) 0.012(3)
C93 0.037(3) 0.116(6) 0.074(4) -0.027(4) 0.002(3) -0.001(3)
C94 0.077(6) 0.141(19) 0.091(13) -0.052(14) 0.018(7) 0.033(15)
C94' 0.077(6) 0.141(19) 0.091(13) -0.052(14) 0.018(7) 0.033(15)
C95 0.123(3) 0.125(3) 0.122(3) -0.0005(10) 0.0006(10) 0.0012(10)
C96 0.110(3) 0.111(3) 0.111(3) 0.0004(10) 0.0005(10) 0.0002(10)
C97 0.117(3) 0.116(3) 0.118(3) 0.0014(10) -0.0001(10) 0.0005(10)
C98 0.0714(19) 0.072(2) 0.072(2) 0.0010(10) 0.0020(10) 0.0004(10)
C99 0.099(2) 0.097(2) 0.099(2) -0.0002(10) 0.0016(10) 0.0008(10)
C100 0.090(2) 0.090(2) 0.092(2) 0.0008(10) 0.0011(10) -0.0015(10)

loop_
_atom_type_symbol
_atom_type_description
_atom_type_scat_dispersion_real
_atom_type_scat_dispersion_imag
_atom_type_scat_source
C C 0.0033 0.0016 'International Tables Vol C Tables 4.2.6.8 and 6.1.1.4'
H H 0.0000 0.0000 'International Tables Vol C Tables 4.2.6.8 and 6.1.1.4'
N N 0.0061 0.0033 'International Tables Vol C Tables 4.2.6.8 and 6.1.1.4'
F F 0.0171 0.0103 'International Tables Vol C Tables 4.2.6.8 and 6.1.1.4'
P P 0.1023 0.0942 'International Tables Vol C Tables 4.2.6.8 and 6.1.1.4'
Pt Pt -1.7033 8.3905 'International Tables Vol C Tables 4.2.6.8 and 6.1.1.4'
O O 0.0106 0.0060 'International Tables Vol C Tables 4.2.6.8 and 6.1.1.4'

loop_
_geom_angle_atom_site_label_1
_geom_angle_atom_site_label_2
_geom_angle_atom_site_label_3
_geom_angle
C7 Pt1 C1 86.18(14)
C7 Pt1 P1 176.54(11)
C1 Pt1 P1 95.06(10)
C7 Pt1 P2 89.82(10)
C1 Pt1 P2 175.93(10)
P1 Pt1 P2 88.90(3)
N Pt2 P4 143.29(9)
N Pt2 P2 92.68(8)
P4 Pt2 P2 123.06(4)
N Pt2 P3 38.62(8)
P4 Pt2 P3 105.52(3)
P2 Pt2 P3 125.82(3)
N Pt2 Pt3 86.66(8)
P4 Pt2 Pt3 57.17(3)
P2 Pt2 Pt3 176.83(3)
P3 Pt2 Pt3 52.48(2)
C19 Pt3 C13 84.22(14)
C19 Pt3 P3 169.65(10)
C13 Pt3 P3 87.55(10)
C19 Pt3 P4 81.99(10)
C13 Pt3 P4 166.03(10)
P3 Pt3 P4 106.41(3)
C19 Pt3 Pt2 128.67(10)
C13 Pt3 Pt2 142.72(10)
P3 Pt3 Pt2 61.23(2)
P4 Pt3 Pt2 49.31(3)
N P1 C25 108.49(16)
N P1 C31 104.01(16)
C25 P1 C31 104.02(17)
N P1 Pt1 109.77(10)
C25 P1 Pt1 115.85(12)
C31 P1 Pt1 113.87(12)
C43 P2 C37 102.29(17)
C43 P2 Pt2 111.19(12)
C37 P2 Pt2 109.86(13)
C43 P2 Pt1 111.96(13)
C37 P2 Pt1 111.83(12)
Pt2 P2 Pt1 109.54(4)
N P3 C49 107.22(16)
N P3 C55 110.77(16)
C49 P3 C55 106.73(16)
N P3 Pt3 112.10(11)
C49 P3 Pt3 116.85(12)
C55 P3 Pt3 102.98(12)
N P3 Pt2 53.09(10)
C49 P3 Pt2 154.46(13)
C55 P3 Pt2 96.52(11)
Pt3 P3 Pt2 66.29(2)
C67 P4 C61 104.93(18)
C67 P4 Pt2 124.14(14)
C61 P4 Pt2 122.23(13)
C67 P4 Pt3 115.84(12)
C61 P4 Pt3 112.79(13)
Pt2 P4 Pt3 73.52(3)
P3 N P1 143.20(19)
P3 N Pt2 88.29(13)
P1 N Pt2 122.75(15)
C6 C1 C2 113.2(4)
C6 C1 Pt1 124.3(3)
C2 C1 Pt1 122.5(3)
F1 C2 C3 115.7(4)
F1 C2 C1 119.9(4)
C3 C2 C1 124.3(4)
F2 C3 C4 119.8(4)
F2 C3 C2 120.7(4)
C4 C3 C2 119.5(4)
F3 C4 C3 120.9(4)
F3 C4 C5 119.4(4)
C3 C4 C5 119.6(4)
F4 C5 C6 121.8(4)
F4 C5 C4 119.9(4)
C6 C5 C4 118.4(4)
F5 C6 C5 116.1(4)
F5 C6 C1 118.9(4)
C5 C6 C1 125.0(4)
C8 C7 C12 114.2(3)
C8 C7 Pt1 123.6(3)
C12 C7 Pt1 122.2(3)
C9 C8 C7 124.2(4)
C9 C8 F6 116.2(4)
C7 C8 F6 119.5(3)
F7 C9 C8 121.5(4)
F7 C9 C10 119.5(4)
C8 C9 C10 119.0(4)
C11 C10 F8 120.1(4)
C11 C10 C9 119.9(4)
F8 C10 C9 120.0(4)
C10 C11 F9 119.9(3)
C10 C11 C12 119.2(4)
F9 C11 C12 121.0(4)
F10 C12 C11 115.9(3)
F10 C12 C7 120.6(3)
C11 C12 C7 123.5(4)
C14 C13 C18 114.4(3)
C14 C13 Pt3 121.3(3)
C18 C13 Pt3 124.3(3)
F11 C14 C13 119.8(3)
F11 C14 C15 116.1(3)
C13 C14 C15 124.0(4)
F12 C15 C16 119.9(3)
F12 C15 C14 120.6(4)
C16 C15 C14 119.4(4)
F13 C16 C15 119.8(3)
F13 C16 C17 121.2(4)
C15 C16 C17 119.0(3)
F14 C17 C18 120.5(3)
F14 C17 C16 120.0(3)
C18 C17 C16 119.5(4)
F15 C18 C17 116.3(3)
F15 C18 C13 120.1(3)
C17 C18 C13 123.6(3)
C24 C19 C20 114.9(4)
C24 C19 Pt3 123.9(3)
C20 C19 Pt3 121.2(3)
F16 C20 C21 117.0(4)
F16 C20 C19 119.9(3)
C21 C20 C19 123.1(4)
F17 C21 C22 120.5(4)
F17 C21 C20 120.0(4)
C22 C21 C20 119.5(4)
F18 C22 C21 120.3(4)
F18 C22 C23 120.1(4)
C21 C22 C23 119.6(4)
F19 C23 C22 119.6(4)
F19 C23 C24 120.3(4)
C22 C23 C24 120.1(4)
F20 C24 C19 120.7(4)
F20 C24 C23 116.6(4)
C19 C24 C23 122.7(4)
C26 C25 C30 118.1(3)
C26 C25 P1 124.1(3)
C30 C25 P1 117.6(3)
C25 C26 C27 120.6(4)
C28 C27 C26 120.1(4)
C27 C28 C29 119.8(4)
C30 C29 C28 119.6(4)
C29 C30 C25 121.7(4)
C32 C31 C36 118.3(4)
C32 C31 P1 120.0(3)
C36 C31 P1 121.5(3)
C31 C32 C33 120.8(4)
C34 C33 C32 120.1(4)
C33 C34 C35 119.8(4)
C36 C35 C34 120.2(4)
C35 C36 C31 120.7(4)
C42 C37 C38 118.8(3)
C42 C37 P2 121.6(3)
C38 C37 P2 119.3(3)
C37 C38 C39 120.3(4)
C40 C39 C38 120.1(4)
C39 C40 C41 120.0(3)
C40 C41 C42 120.3(4)
C37 C42 C41 120.4(4)
C48 C43 C44 118.6(4)
C48 C43 P2 121.1(3)
C44 C43 P2 120.3(3)
C45 C44 C43 120.3(4)
C46 C45 C44 120.9(4)
C45 C46 C47 119.4(4)
C46 C47 C48 119.8(4)
C43 C48 C47 120.9(4)
C54 C49 C50 119.2(3)
C54 C49 P3 123.7(3)
C50 C49 P3 117.1(3)
C51 C50 C49 120.3(4)
C52 C51 C50 119.9(4)
C51 C52 C53 120.1(3)
C52 C53 C54 120.1(4)
C49 C54 C53 120.2(3)
C60 C55 C56 118.8(3)
C60 C55 P3 120.9(3)
C56 C55 P3 119.5(3)
C57 C56 C55 120.0(4)
C58 C57 C56 120.2(4)
C57 C58 C59 120.1(4)
C60 C59 C58 119.8(4)
C59 C60 C55 121.1(4)
C62 C61 C66 118.0(3)
C62 C61 P4 123.0(3)
C66 C61 P4 118.9(3)
C63 C62 C61 120.7(4)
C64 C63 C62 120.4(4)
C65 C64 C63 119.5(4)
C66 C65 C64 120.8(4)
C65 C66 C61 120.6(4)
C68 C67 C72 118.6(4)
C68 C67 P4 123.6(3)
C72 C67 P4 117.8(3)
C67 C68 C69 120.8(4)
C70 C69 C68 119.5(4)
C71 C70 C69 120.4(4)
C70 C71 C72 120.1(5)
C71 C72 C67 120.6(4)
C91 P5 C73 109.9(2)
C91 P5 C85 111.5(2)
C73 P5 C85 107.34(18)
C91 P5 C79 106.2(2)
C73 P5 C79 112.53(19)
C85 P5 C79 109.37(18)
C74 C73 C78 120.1(4)
C74 C73 P5 118.3(3)
C78 C73 P5 121.2(3)
C73 C74 C75 118.9(4)
C76 C75 C74 120.7(5)
C75 C76 C77 120.4(4)
C76 C77 C78 119.1(4)
C77 C78 C73 120.7(4)
C84 C79 C80 119.2(4)
C84 C79 P5 121.7(3)
C80 C79 P5 118.9(3)
C81 C80 C79 119.8(4)
C82 C81 C80 120.5(4)
C81 C82 C83 120.1(4)
C82 C83 C84 120.4(4)
C83 C84 C79 120.1(4)
C86 C85 C90 119.0(4)
C86 C85 P5 121.5(3)
C90 C85 P5 119.4(3)
C87 C86 C85 120.6(4)
C86 C87 C88 119.9(4)
C89 C88 C87 120.4(4)
C90 C89 C88 119.8(4)
C89 C90 C85 120.3(4)
O C92 C93 125.4(5)
O C92 C94' 113.9(10)
C93 C92 C94' 116.3(10)
O C92 C94 111.7(10)
C93 C92 C94 120.2(9)
C94' C92 C94 40.0(9)
C95 C96 C97 98.8(6)
C96 C97 C98 109.8(6)
C99 C98 C97 117.6(5)
C100 C99 C98 114.4(6)

loop_
_geom_bond_atom_site_label_1
_geom_bond_atom_site_label_2
_geom_bond_distance
Pt1 C7 2.070(4)
Pt1 C1 2.075(4)
Pt1 P1 2.2885(9)
Pt1 P2 2.3266(10)
Pt2 N 2.096(3)
Pt2 P4 2.1646(10)
Pt2 P2 2.2780(10)
Pt2 P3 2.6207(9)
Pt2 Pt3 2.7374(2)
Pt3 C19 2.065(4)
Pt3 C13 2.068(3)
Pt3 P3 2.3712(10)
Pt3 P4 2.3989(9)
P1 N 1.662(3)
P1 C25 1.823(4)
P1 C31 1.832(4)
P2 C43 1.825(4)
P2 C37 1.838(4)
P3 N 1.636(3)
P3 C49 1.827(3)
P3 C55 1.831(4)
P4 C67 1.812(4)
P4 C61 1.822(4)
F1 C2 1.362(4)
F2 C3 1.356(4)
F3 C4 1.360(5)
F4 C5 1.338(5)
F5 C6 1.369(4)
F6 C8 1.375(4)
F7 C9 1.352(4)
F8 C10 1.360(4)
F9 C11 1.357(4)
F10 C12 1.360(4)
F11 C14 1.356(4)
F12 C15 1.352(4)
F13 C16 1.344(4)
F14 C17 1.346(4)
F15 C18 1.360(4)
F16 C20 1.348(5)
F17 C21 1.352(5)
F18 C22 1.346(5)
F19 C23 1.349(5)
F20 C24 1.354(4)
C1 C6 1.384(5)
C1 C2 1.390(5)
C2 C3 1.368(5)
C3 C4 1.366(6)
C4 C5 1.382(6)
C5 C6 1.374(5)
C7 C8 1.369(5)
C7 C12 1.388(5)
C8 C9 1.369(5)
C9 C10 1.372(5)
C10 C11 1.355(6)
C11 C12 1.379(5)
C13 C14 1.370(5)
C13 C18 1.396(5)
C14 C15 1.383(5)
C15 C16 1.376(5)
C16 C17 1.379(5)
C17 C18 1.374(5)
C19 C24 1.378(5)
C19 C20 1.399(5)
C20 C21 1.381(5)
C21 C22 1.366(6)
C22 C23 1.366(6)
C23 C24 1.387(6)
C25 C26 1.387(5)
C25 C30 1.391(5)
C26 C27 1.393(5)
C27 C28 1.383(5)
C28 C29 1.382(5)
C29 C30 1.381(5)
C31 C32 1.392(5)
C31 C36 1.394(5)
C32 C33 1.396(5)
C33 C34 1.368(6)
C34 C35 1.390(6)
C35 C36 1.382(5)
C37 C42 1.388(5)
C37 C38 1.389(5)
C38 C39 1.400(5)
C39 C40 1.367(5)
C40 C41 1.380(5)
C41 C42 1.389(5)
C43 C48 1.381(5)
C43 C44 1.400(5)
C44 C45 1.382(5)
C45 C46 1.379(6)
C46 C47 1.386(6)
C47 C48 1.399(5)
C49 C54 1.381(5)
C49 C50 1.394(5)
C50 C51 1.385(5)
C51 C52 1.378(5)
C52 C53 1.379(5)
C53 C54 1.390(5)
C55 C60 1.388(5)
C55 C56 1.402(5)
C56 C57 1.391(5)
C57 C58 1.379(5)
C58 C59 1.388(5)
C59 C60 1.378(5)
C61 C62 1.384(5)
C61 C66 1.405(5)
C62 C63 1.382(5)
C63 C64 1.376(5)
C64 C65 1.373(5)
C65 C66 1.367(5)
C67 C68 1.388(5)
C67 C72 1.394(5)
C68 C69 1.388(5)
C69 C70 1.386(6)
C70 C71 1.371(6)
C71 C72 1.382(5)
P5 C91 1.789(4)
P5 C73 1.791(4)
P5 C85 1.794(4)
P5 C79 1.795(4)
C73 C74 1.380(6)
C73 C78 1.387(5)
C74 C75 1.394(6)
C75 C76 1.376(6)
C76 C77 1.380(6)
C77 C78 1.383(6)
C79 C84 1.380(5)
C79 C80 1.395(5)
C80 C81 1.373(5)
C81 C82 1.365(5)
C82 C83 1.370(5)
C83 C84 1.375(5)
C85 C86 1.380(5)
C85 C90 1.404(5)
C86 C87 1.375(5)
C87 C88 1.382(5)
C88 C89 1.379(6)
C89 C90 1.374(5)
O C92 1.163(5)
C92 C93 1.454(6)
C92 C94' 1.47(2)
C92 C94 1.55(2)
C95 C96 1.460(8)
C96 C97 1.604(9)
C97 C98 1.640(8)
C98 C99 1.518(8)
C99 C100 1.505(8)
